data_4000683
loop_
_publ_author_name
'Ok, Kang Min'
'Halasyamani, P. Shiv'

_publ_section_title
;
 New Tellurites: Syntheses, Structures, and Characterization of
 K2Te4O9&#x00B7;3.2H2O, KGaTe6O14, and KGaTe2O6&#x00B7;1.8H2O
;
_journal_coden_ASTM CMATEX
_journal_issue 11
_journal_name_full 'Chemistry of Materials'
_journal_page_first 4278
_journal_page_last 4284
_journal_paper_doi 10.1021/cm0103489
_journal_volume 13
_journal_year 2001
_chemical_formula_sum 'H8 K2 O12.2 Te4'
_chemical_formula_weight 790.20
_space_group_IT_number 1
_symmetry_cell_setting triclinic
_symmetry_Int_Tables_number 1
_symmetry_space_group_name_Hall 'P 1'
_symmetry_space_group_name_H-M 'P 1'
_atom_sites_solution_hydrogens geom
_atom_sites_solution_primary direct
_atom_sites_solution_secondary difmap
_cell_angle_alpha 60.8490(10)
_cell_angle_beta 69.9180(10)
_cell_angle_gamma 85.9680(10)
_cell_formula_units_Z 2
_cell_length_a 7.5046(5)
_cell_length_b 10.7097(8)
_cell_length_c 10.7159(8)
_cell_measurement_temperature 293.0(2)
_cell_volume 701.49(9)
_diffrn_ambient_temperature 293.0(2)
_diffrn_measured_fraction_theta_full 0.93
_diffrn_measured_fraction_theta_max 0.93
_diffrn_radiation_monochromator graphite
_diffrn_radiation_type MoK\a
_diffrn_radiation_wavelength 0.71073
_diffrn_reflns_av_R_equivalents 0.035
_diffrn_reflns_av_unetI/netI 0.019
_diffrn_reflns_limit_h_max 6
_diffrn_reflns_limit_h_min -9
_diffrn_reflns_limit_k_max 12
_diffrn_reflns_limit_k_min -13
_diffrn_reflns_limit_l_max 9
_diffrn_reflns_limit_l_min -13
_diffrn_reflns_number 4283
_diffrn_reflns_theta_full 27.48
_diffrn_reflns_theta_max 27.48
_diffrn_reflns_theta_min 2.19
_exptl_absorpt_coefficient_mu 8.886
_exptl_crystal_density_diffrn 3.81
_exptl_crystal_density_method 'not measured'
_exptl_crystal_F_000 716
_exptl_crystal_size_max 0.05
_exptl_crystal_size_mid 0.25
_exptl_crystal_size_min 0.30
_refine_diff_density_max 1.697
_refine_diff_density_min -1.555
_refine_diff_density_rms 0.284
_refine_ls_abs_structure_details 'Flack H D (1983), Acta Cryst. A39, 876-881'
_refine_ls_abs_structure_Flack 0.56(4)
_refine_ls_extinction_coef 0.0040(3)
_refine_ls_extinction_expression Fc^*^=kFc[1+0.001xFc^2^\l^3^/sin(2\q)]^-1/4^
_refine_ls_extinction_method SHELXL
_refine_ls_goodness_of_fit_ref 1.073
_refine_ls_hydrogen_treatment mixed
_refine_ls_matrix_type full
_refine_ls_number_parameters 344
_refine_ls_number_reflns 3540
_refine_ls_number_restraints 3
_refine_ls_restrained_S_all 1.072
_refine_ls_R_factor_all 0.0316
_refine_ls_R_factor_gt 0.0313
_refine_ls_shift/su_max 0.004
_refine_ls_shift/su_mean 0.001
_refine_ls_structure_factor_coef Fsqd
_refine_ls_weighting_details 'calc w=1/[\s^2^(Fo^2^)+(0.0671P)^2^+2.0015P] where P=(Fo^2^+2Fc^2^)/3'
_refine_ls_weighting_scheme calc
_refine_ls_wR_factor_gt 0.0856
_refine_ls_wR_factor_ref 0.0859
_reflns_number_gt 3491
_reflns_number_total 3540
_reflns_threshold_expression >2sigma(I)
_cod_data_source_file 4000094_b.cif
_cod_database_code 4000683

loop_
_symmetry_equiv_pos_as_xyz
'x, y, z'

loop_
_atom_site_label
_atom_site_type_symbol
_atom_site_fract_x
_atom_site_fract_y
_atom_site_fract_z
_atom_site_U_iso_or_equiv
_atom_site_adp_type
_atom_site_occupancy
_atom_site_symmetry_multiplicity
_atom_site_calc_flag
_atom_site_refinement_flags
Te1 Te 0.53829(10) 0.84045(7) 0.81729(7) 0.01693(19) Uani 1 1 d .
Te2 Te 0.50156(10) 0.52144(8) 0.80781(9) 0.01812(19) Uani 1 1 d .
Te3 Te 0.46468(10) 0.82307(8) 0.48946(8) 0.01745(18) Uani 1 1 d .
Te4 Te 0.49029(10) 0.80979(8) 0.16778(8) 0.01788(19) Uani 1 1 d .
Te5 Te 0.45501(10) 0.48044(8) 0.19661(9) 0.01793(19) Uani 1 1 d .
Te6 Te 0.50093(10) 1.17882(9) 0.51519(9) 0.01800(18) Uani 1 1 d .
Te7 Te 0.47173(10) 1.18742(8) 0.84096(8) 0.01778(19) Uani 1 1 d .
Te8 Te 0.46026(10) 1.16005(7) 0.18367(7) 0.01656(19) Uani 1 1 d .
K1 K 0.2069(4) 0.4741(3) 0.5760(3) 0.0265(5) Uani 1 1 d .
K2 K 0.8281(4) 0.5305(3) 0.3849(4) 0.0413(7) Uani 1 1 d .
K3 K 0.0138(5) 0.6268(4) 0.9095(5) 0.0605(11) Uani 1 1 d .
K4 K 0.9729(4) 1.0755(4) 0.8580(4) 0.0459(8) Uani 1 1 d .
O1 O 0.3812(11) 0.6694(9) 0.8902(10) 0.0235(17) Uani 1 1 d .
O2 O 0.4005(10) 0.9566(8) 0.6902(9) 0.0216(16) Uani 1 1 d .
O3 O 0.3861(10) 0.8655(9) 0.9836(9) 0.0207(16) Uani 1 1 d .
O4 O 0.3078(11) 0.3812(9) 0.9710(9) 0.0250(18) Uani 1 1 d .
O5 O 0.3617(11) 0.6103(9) 0.6760(9) 0.0232(17) Uani 1 1 d .
O6 O 0.5758(12) 0.3830(9) 0.7150(9) 0.0271(19) Uani 1 1 d .
O7 O 0.6669(11) 0.8102(9) 0.5505(9) 0.0226(17) Uani 1 1 d .
O8 O 0.5565(13) 0.7350(9) 0.3637(9) 0.028(2) Uani 1 1 d .
O9 O 0.6046(11) 1.0259(9) 0.2941(9) 0.0231(16) Uani 1 1 d .
O10 O 0.3024(11) 0.9061(9) 0.2358(10) 0.0251(18) Uani 1 1 d .
O11 O 0.3389(12) 0.6304(9) 0.2647(9) 0.0267(18) Uani 1 1 d .
O12 O 0.6524(11) 0.6193(9) 0.0483(10) 0.0265(19) Uani 1 1 d .
O13 O 0.5445(13) 0.4029(10) 0.3623(10) 0.0284(19) Uani 1 1 d .
O14 O 0.6077(11) 0.3255(8) 0.1330(10) 0.0253(18) Uani 1 1 d .
O15 O 0.3128(11) 1.1637(9) 0.4436(10) 0.0239(17) Uani 1 1 d .
O16 O 0.3546(11) 1.2209(9) 0.6695(9) 0.0242(18) Uani 1 1 d .
O17 O 0.6704(11) 1.1137(9) 0.7503(9) 0.0229(17) Uani 1 1 d .
O18 O 0.6083(11) 1.1621(10) -0.0048(9) 0.0258(18) Uani 1 1 d .
O19 O -0.0135(15) 0.3516(14) 0.8788(12) 0.036(3) Uani 0.8 1 d P
O20 O 1.0000(14) 1.2933(11) 0.5357(12) 0.024(2) Uani 0.8 1 d P
O21 O 0.9907(15) 0.6883(11) 0.4790(14) 0.038(4) Uani 0.8 1 d P
O22 O 0.9969(14) 0.7644(14) 0.0934(13) 0.039(3) Uani 0.8 1 d P
O23 O -0.040(2) 0.3507(18) 1.2056(13) 0.058(4) Uani 0.8 1 d P
O24 O 0.0244(14) 0.9070(12) 0.7083(14) 0.039(3) Uani 0.8 1 d P
O25 O 0.9941(17) 1.0170(17) 1.1297(15) 0.048(4) Uani 0.8 1 d P
O26 O 0.9453(17) 1.0336(14) 0.4381(15) 0.045(3) Uani 0.8 1 d P

loop_
_atom_site_aniso_label
_atom_site_aniso_U_11
_atom_site_aniso_U_22
_atom_site_aniso_U_33
_atom_site_aniso_U_23
_atom_site_aniso_U_13
_atom_site_aniso_U_12
Te1 0.0195(3) 0.0158(4) 0.0147(4) -0.0067(3) -0.0067(3) 0.0039(3)
Te2 0.0237(3) 0.0147(4) 0.0146(4) -0.0055(3) -0.0082(3) 0.0033(3)
Te3 0.0222(4) 0.0158(4) 0.0154(4) -0.0072(3) -0.0091(3) 0.0047(3)
Te4 0.0233(4) 0.0138(4) 0.0155(4) -0.0066(3) -0.0070(3) 0.0039(3)
Te5 0.0227(4) 0.0134(4) 0.0150(4) -0.0048(3) -0.0071(3) 0.0018(3)
Te6 0.0221(4) 0.0159(4) 0.0166(4) -0.0080(3) -0.0080(3) 0.0048(3)
Te7 0.0214(4) 0.0148(4) 0.0151(4) -0.0067(3) -0.0056(3) 0.0039(3)
Te8 0.0203(3) 0.0141(4) 0.0144(4) -0.0061(3) -0.0069(3) 0.0037(3)
K1 0.0344(13) 0.0212(12) 0.0238(11) -0.0093(9) -0.0131(9) 0.0046(9)
K2 0.0420(16) 0.0333(15) 0.0453(17) -0.0125(13) -0.0231(13) 0.0076(12)
K3 0.0285(16) 0.061(2) 0.070(2) -0.0256(19) -0.0052(15) 0.0100(14)
K4 0.0389(16) 0.055(2) 0.0342(15) -0.0102(14) -0.0172(12) -0.0068(13)
O1 0.030(4) 0.014(4) 0.023(4) -0.009(3) -0.005(3) -0.002(3)
O2 0.027(4) 0.013(4) 0.022(4) -0.002(3) -0.016(3) 0.004(3)
O3 0.022(4) 0.023(4) 0.017(4) -0.011(3) -0.005(3) 0.005(3)
O4 0.031(4) 0.016(4) 0.017(4) -0.004(3) -0.002(3) -0.003(3)
O5 0.035(4) 0.015(4) 0.019(4) -0.005(3) -0.015(3) 0.001(3)
O6 0.041(5) 0.014(4) 0.019(4) -0.007(3) -0.003(3) -0.002(3)
O7 0.027(4) 0.022(4) 0.020(4) -0.007(3) -0.015(3) 0.005(3)
O8 0.047(5) 0.028(5) 0.019(4) -0.016(4) -0.019(4) 0.020(4)
O9 0.026(4) 0.017(4) 0.020(4) -0.003(3) -0.011(3) 0.005(3)
O10 0.026(4) 0.019(4) 0.028(4) -0.011(3) -0.008(3) 0.007(3)
O11 0.034(4) 0.020(4) 0.016(4) -0.006(3) -0.002(3) 0.001(3)
O12 0.027(4) 0.018(4) 0.023(4) -0.007(3) -0.001(3) 0.002(3)
O13 0.051(5) 0.020(4) 0.023(4) -0.009(3) -0.024(4) 0.000(4)
O14 0.024(4) 0.017(4) 0.027(4) -0.008(3) -0.002(3) -0.005(3)
O15 0.022(4) 0.020(4) 0.027(4) -0.008(3) -0.011(3) 0.003(3)
O16 0.031(4) 0.024(4) 0.022(4) -0.012(3) -0.014(3) 0.013(3)
O17 0.031(4) 0.021(4) 0.020(4) -0.014(3) -0.009(3) 0.007(3)
O18 0.027(4) 0.034(5) 0.025(4) -0.021(4) -0.009(3) 0.012(3)
O19 0.026(6) 0.045(7) 0.014(5) -0.003(5) 0.000(4) -0.009(5)
O20 0.023(5) 0.012(5) 0.027(5) -0.001(4) -0.014(4) 0.007(4)
O21 0.017(5) 0.014(5) 0.045(7) -0.001(5) 0.008(5) 0.010(4)
O22 0.022(5) 0.054(8) 0.027(5) -0.012(5) -0.004(4) -0.003(5)
O23 0.054(8) 0.100(12) 0.016(5) -0.034(7) -0.003(5) 0.024(8)
O24 0.013(4) 0.037(6) 0.055(7) -0.018(5) -0.005(4) 0.000(4)
O25 0.030(6) 0.072(10) 0.042(7) -0.025(7) -0.019(5) 0.014(6)
O26 0.047(7) 0.040(7) 0.048(7) -0.012(6) -0.028(6) -0.002(5)

loop_
_atom_type_symbol
_atom_type_description
_atom_type_scat_dispersion_real
_atom_type_scat_dispersion_imag
_atom_type_scat_source
O O 0.0106 0.006 'International Tables Vol C Tables 4.2.6.8 and 6.1.1.4'
H H 0 0 'International Tables Vol C Tables 4.2.6.8 and 6.1.1.4'
K K 0.2009 0.2494 'International Tables Vol C Tables 4.2.6.8 and 6.1.1.4'
Te Te -0.5308 1.6751 'International Tables Vol C Tables 4.2.6.8 and 6.1.1.4'
